data_7703283
loop_
_publ_author_name
'Urbanovsk\'y, Peter'
'Kotek, Jan'
'C\'isa\<rov\'a, Ivana'
'Hermann, Petr'

_publ_section_title
;
 The solid-state structures and ligand cavity evaluation of
 lanthanide(iii) complexes of a DOTA analogue with a
 (dibenzylamino)methylphosphinate pendant arm.
;
_journal_issue 5
_journal_name_full 'Dalton transactions (Cambridge, England : 2003)'
_journal_page_first 1555
_journal_page_last 1569
_journal_paper_doi 10.1039/c9dt04056k
_journal_volume 49
_journal_year 2020
_chemical_formula_moiety 'C30 H40 Ho N5 O8 P, Ca0.5, 6(H2 O)'
_chemical_formula_sum 'C30 H52 Ca0.5 Ho N5 O14 P'
_chemical_formula_weight 922.70
_space_group_crystal_system monoclinic
_space_group_IT_number 13
_space_group_name_Hall '-P 2yc'
_space_group_name_H-M_alt 'P 1 2/c 1'
_atom_sites_solution_hydrogens mixed
_audit_creation_method SHELXL-2014/7
_audit_update_record
;
2019-10-16 deposited with the CCDC.	2019-12-09 downloaded from the CCDC.
;
_cell_angle_alpha 90
_cell_angle_beta 95.775(2)
_cell_angle_gamma 90
_cell_formula_units_Z 4
_cell_length_a 24.1798(13)
_cell_length_b 10.1265(5)
_cell_length_c 15.2799(8)
_cell_measurement_reflns_used 9855
_cell_measurement_temperature 120(2)
_cell_measurement_theta_max 27.3718
_cell_measurement_theta_min 2.4166
_cell_volume 3722.4(3)
_computing_cell_refinement 'SAINT V8.38A (Bruker AXS Inc., 2017)'
_computing_data_collection 'Bruker Instrument Service v6.2.9'
_computing_data_reduction 'SAINT V8.38A (Bruker AXS Inc., 2017)'
_computing_structure_refinement 'SHELXL 2017/1 (Sheldrick, 2017)'
_computing_structure_solution 'SHELXT 2014/5 (Sheldrick, 2014)'
_diffrn_ambient_temperature 120(2)
_diffrn_detector_area_resol_mean 10.4167
_diffrn_measured_fraction_theta_full 0.999
_diffrn_measured_fraction_theta_max 0.997
_diffrn_measurement_device_type 'Bruker D8 VENTURE Kappa Duo PHOTON 100 CMOS'
_diffrn_measurement_method '\f and \w scans'
_diffrn_radiation_monochromator 'Quazar Mo multilayer optic'
_diffrn_radiation_type MoK\a
_diffrn_radiation_wavelength 0.71073
_diffrn_reflns_av_R_equivalents 0.0418
_diffrn_reflns_av_unetI/netI 0.0323
_diffrn_reflns_Laue_measured_fraction_full 0.999
_diffrn_reflns_Laue_measured_fraction_max 0.997
_diffrn_reflns_limit_h_max 31
_diffrn_reflns_limit_h_min -31
_diffrn_reflns_limit_k_max 13
_diffrn_reflns_limit_k_min -11
_diffrn_reflns_limit_l_max 19
_diffrn_reflns_limit_l_min -19
_diffrn_reflns_number 56881
_diffrn_reflns_point_group_measured_fraction_full 0.999
_diffrn_reflns_point_group_measured_fraction_max 0.997
_diffrn_reflns_theta_full 25.242
_diffrn_reflns_theta_max 27.549
_diffrn_reflns_theta_min 2.182
_diffrn_source 'I\mS micro-focus sealed tube'
_exptl_absorpt_coefficient_mu 2.309
_exptl_absorpt_correction_T_max 0.94
_exptl_absorpt_correction_T_min 0.79
_exptl_absorpt_correction_type numerical
_exptl_absorpt_process_details
;
SADABS-2016/2 - Bruker AXS area detector scaling and absorption correction
;
_exptl_crystal_colour colourless
_exptl_crystal_density_diffrn 1.646
_exptl_crystal_description plate
_exptl_crystal_F_000 1884
_exptl_crystal_size_max 0.144
_exptl_crystal_size_mid 0.133
_exptl_crystal_size_min 0.026
_refine_diff_density_max 5.593
_refine_diff_density_min -9.245
_refine_diff_density_rms 0.250
_refine_ls_extinction_method none
_refine_ls_goodness_of_fit_ref 1.338
_refine_ls_hydrogen_treatment constr
_refine_ls_matrix_type full
_refine_ls_number_parameters 485
_refine_ls_number_reflns 8553
_refine_ls_number_restraints 12
_refine_ls_restrained_S_all 1.337
_refine_ls_R_factor_all 0.1103
_refine_ls_R_factor_gt 0.1022
_refine_ls_shift/su_max 0.000
_refine_ls_shift/su_mean 0.000
_refine_ls_structure_factor_coef Fsqd
_refine_ls_weighting_details 'w=1/[\s^2^(Fo^2^)+139.5298P] where P=(Fo^2^+2Fc^2^)/3'
_refine_ls_weighting_scheme calc
_refine_ls_wR_factor_gt 0.2400
_refine_ls_wR_factor_ref 0.2429
_reflns_Friedel_coverage 0.000
_reflns_number_gt 7679
_reflns_number_total 8553
_reflns_threshold_expression 'I > 2\s(I)'
_cod_data_source_file c9dt04056k2.cif
_cod_data_source_block hodbamoh
_cod_depositor_comments 'Adding full bibliography for 7703270--7703283.cif.'
_cod_original_sg_symbol_H-M 'P 2/c'
_cod_original_formula_sum 'C30 H52 Ca0.50 Ho N5 O14 P'
_cod_database_code 7703283
_shelx_shelxl_version_number 2014/7
_shelx_space_group_comment
;
The symmetry employed for this shelxl refinement is uniquely defined
by the following loop, which should always be used as a source of
symmetry information in preference to the above space-group names.
They are only intended as comments.
;
_shelx_estimated_absorpt_t_min 0.732
_shelx_estimated_absorpt_t_max 0.942

loop_
_space_group_symop_operation_xyz
'x, y, z'
'-x, y, -z+1/2'
'-x, -y, -z'
'x, -y, z-1/2'

loop_
_atom_site_label
_atom_site_type_symbol
_atom_site_fract_x
_atom_site_fract_y
_atom_site_fract_z
_atom_site_U_iso_or_equiv
_atom_site_adp_type
_atom_site_occupancy
_atom_site_site_symmetry_order
_atom_site_calc_flag
_atom_site_refinement_flags_posn
_atom_site_refinement_flags_adp
_atom_site_refinement_flags_occupancy
_atom_site_disorder_assembly
_atom_site_disorder_group
Ho1 Ho 0.18635(2) 0.21792(6) 0.03440(4) 0.02468(17) Uani 1 1 d . . . . .
O1C O 0.1585(9) 0.364(2) 0.1756(15) 0.043(5) Uani 0.5 1 d . . P A 1
H11C H 0.1727 0.3397 0.2250 0.052 Uiso 0.5 1 d R U P A 1
H12C H 0.1247 0.3207 0.1760 0.052 Uiso 0.5 1 d R U P A 1
N1 N 0.2791(4) 0.2452(9) -0.0412(6) 0.021(2) Uani 1 1 d . . . . .
C2 C 0.2665(6) 0.3062(13) -0.1308(8) 0.030(3) Uani 1 1 d . . . . .
H21 H 0.2600 0.4021 -0.1242 0.036 Uiso 1 1 calc R U . . .
H22 H 0.2989 0.2948 -0.1648 0.036 Uiso 1 1 calc R U . . .
C3 C 0.2161(6) 0.2447(15) -0.1804(8) 0.035(3) Uani 1 1 d . . . . .
H31 H 0.2090 0.2875 -0.2387 0.042 Uiso 1 1 calc R U . . .
H32 H 0.2234 0.1498 -0.1901 0.042 Uiso 1 1 calc R U . . .
N4 N 0.1669(5) 0.2586(11) -0.1321(8) 0.034(3) Uani 1 1 d . . . . .
C5 C 0.1218(7) 0.1661(17) -0.1703(10) 0.048(4) Uani 1 1 d . . . . .
H51 H 0.0856 0.1960 -0.1523 0.057 Uiso 1 1 calc R U . . .
H52 H 0.1195 0.1701 -0.2353 0.057 Uiso 1 1 calc R U . . .
C6 C 0.1318(7) 0.0251(16) -0.1410(10) 0.042(4) Uani 1 1 d . . . . .
H61 H 0.1011 -0.0314 -0.1671 0.050 Uiso 1 1 calc R U . . .
H62 H 0.1669 -0.0072 -0.1618 0.050 Uiso 1 1 calc R U . . .
N7 N 0.1355(5) 0.0158(12) -0.0430(8) 0.031(2) Uani 1 1 d . . . . .
C8 C 0.1623(6) -0.1112(13) -0.0141(10) 0.035(3) Uani 1 1 d . . . . .
H81 H 0.1486 -0.1821 -0.0554 0.042 Uiso 1 1 calc R U . . .
H82 H 0.1516 -0.1344 0.0449 0.042 Uiso 1 1 calc R U . . .
C9 C 0.2243(6) -0.1033(12) -0.0104(8) 0.027(3) Uani 1 1 d . . . . .
H91 H 0.2408 -0.1880 0.0116 0.033 Uiso 1 1 calc R U . . .
H92 H 0.2352 -0.0887 -0.0704 0.033 Uiso 1 1 calc R U . . .
N10 N 0.2463(4) 0.0049(10) 0.0476(6) 0.021(2) Uani 1 1 d . . . . .
C11 C 0.3044(5) 0.0342(14) 0.0303(8) 0.028(3) Uani 1 1 d . . . . .
H111 H 0.3242 -0.0498 0.0226 0.034 Uiso 1 1 calc R U . . .
H112 H 0.3235 0.0802 0.0819 0.034 Uiso 1 1 calc R U . . .
C12 C 0.3074(6) 0.1189(13) -0.0506(8) 0.027(3) Uani 1 1 d . . . . .
H121 H 0.3468 0.1351 -0.0596 0.032 Uiso 1 1 calc R U . . .
H122 H 0.2897 0.0718 -0.1029 0.032 Uiso 1 1 calc R U . . .
C20 C 0.3156(5) 0.3358(13) 0.0129(7) 0.024(3) Uani 1 1 d . . . . .
H201 H 0.3465 0.3645 -0.0204 0.029 Uiso 1 1 calc R U . . .
H202 H 0.3317 0.2896 0.0667 0.029 Uiso 1 1 calc R U . . .
P1 P 0.27618(14) 0.4801(3) 0.0436(2) 0.0227(6) Uani 1 1 d . . . . .
O11 O 0.2165(4) 0.4311(9) 0.0428(6) 0.030(2) Uani 1 1 d . . . . .
O12 O 0.2850(4) 0.5952(9) -0.0138(6) 0.035(2) Uani 1 1 d . . . . .
C21 C 0.3030(5) 0.5107(14) 0.1564(8) 0.027(3) Uani 1 1 d . . . . .
H211 H 0.2821 0.5839 0.1807 0.032 Uiso 1 1 calc R U . . .
H212 H 0.2984 0.4308 0.1922 0.032 Uiso 1 1 calc R U . . .
N22 N 0.3630(4) 0.5457(11) 0.1602(7) 0.027(2) Uani 1 1 d . . . . .
C30 C 0.3713(6) 0.6856(13) 0.1433(12) 0.039(4) Uani 1 1 d . . . . .
H301 H 0.3694 0.7359 0.1985 0.047 Uiso 1 1 calc R U . . .
H302 H 0.3411 0.7175 0.0999 0.047 Uiso 1 1 calc R U . . .
C31 C 0.4266(6) 0.7113(13) 0.1088(9) 0.031(3) Uani 1 1 d . . . . .
C32A C 0.4753(13) 0.748(2) 0.166(2) 0.039(5) Uani 0.515(12) 1 d . . P B 2
H32A H 0.4747 0.7572 0.2275 0.047 Uiso 0.515(12) 1 calc R U P B 2
C33A C 0.5234(13) 0.768(3) 0.125(2) 0.045(5) Uiso 0.515(12) 1 d . . P B 2
H33A H 0.5569 0.7855 0.1611 0.054 Uiso 0.515(12) 1 calc R U P B 2
C34 C 0.5258(7) 0.7659(18) 0.0394(14) 0.056(5) Uani 1 1 d . . . . .
H34A H 0.5595 0.7843 0.0149 0.067 Uiso 0.515(12) 1 calc R U P B 2
H34B H 0.5571 0.7884 0.0097 0.067 Uiso 0.485(12) 1 calc R U P B 3
C35A C 0.4742(13) 0.734(3) -0.018(2) 0.046(6) Uani 0.515(12) 1 d . . P B 2
H35A H 0.4738 0.7306 -0.0801 0.055 Uiso 0.515(12) 1 calc R U P B 2
C36A C 0.4264(11) 0.708(2) 0.0231(19) 0.033(4) Uani 0.515(12) 1 d . . P B 2
H36A H 0.3928 0.6879 -0.0120 0.039 Uiso 0.515(12) 1 calc R U P B 2
C32B C 0.4502(14) 0.834(3) 0.115(2) 0.039(5) Uani 0.485(12) 1 d . . P B 3
H32B H 0.4307 0.9008 0.1424 0.047 Uiso 0.485(12) 1 calc R U P B 3
C33B C 0.5003(14) 0.869(4) 0.084(2) 0.045(5) Uiso 0.485(12) 1 d . . P B 3
H33B H 0.5161 0.9541 0.0919 0.054 Uiso 0.485(12) 1 calc R U P B 3
C35B C 0.5091(14) 0.639(3) 0.036(2) 0.046(6) Uani 0.485(12) 1 d . . P B 3
H35B H 0.5313 0.5702 0.0157 0.055 Uiso 0.485(12) 1 calc R U P B 3
C36B C 0.4568(12) 0.616(3) 0.064(2) 0.033(4) Uani 0.485(12) 1 d . . P B 3
H36B H 0.4404 0.5313 0.0535 0.039 Uiso 0.485(12) 1 calc R U P B 3
C40 C 0.3937(7) 0.498(2) 0.2442(10) 0.062(6) Uani 1 1 d . . . . .
H401 H 0.4320 0.5332 0.2459 0.074 Uiso 0.52(2) 1 calc R U P C 4
H402 H 0.3764 0.5416 0.2928 0.074 Uiso 0.52(2) 1 calc R U P C 4
H403 H 0.3728 0.5217 0.2945 0.074 Uiso 0.48(2) 1 calc R U P C 5
H404 H 0.4307 0.5407 0.2531 0.074 Uiso 0.48(2) 1 calc R U P C 5
C41C C 0.3980(12) 0.3747(19) 0.2636(15) 0.031(7) Uani 0.52(2) 1 d G . P C 4
C42C C 0.3791(11) 0.315(3) 0.3369(16) 0.053(8) Uani 0.52(2) 1 d G . P C 4
H42C H 0.3617 0.3665 0.3783 0.063 Uiso 0.52(2) 1 calc R U P C 4
C43C C 0.3856(11) 0.180(3) 0.3496(18) 0.075(12) Uani 0.52(2) 1 d G . P C 4
H43C H 0.3726 0.1388 0.3997 0.090 Uiso 0.52(2) 1 calc R U P C 4
C44C C 0.4110(13) 0.104(2) 0.289(2) 0.069(10) Uani 0.52(2) 1 d G . P C 4
H44C H 0.4154 0.0117 0.2978 0.082 Uiso 0.52(2) 1 calc R U P C 4
C45C C 0.4299(13) 0.164(3) 0.2158(19) 0.069(10) Uani 0.52(2) 1 d G . P C 4
H45C H 0.4473 0.1123 0.1745 0.083 Uiso 0.52(2) 1 calc R U P C 4
C46C C 0.4234(13) 0.299(3) 0.2031(14) 0.050(6) Uani 0.52(2) 1 d G U P C 4
H46C H 0.4363 0.3400 0.1530 0.060 Uiso 0.52(2) 1 calc R U P C 4
C41D C 0.4008(13) 0.337(2) 0.2389(17) 0.031(7) Uani 0.48(2) 1 d G . P C 5
C42D C 0.3736(11) 0.258(3) 0.2953(17) 0.053(8) Uani 0.48(2) 1 d G . P C 5
H42D H 0.3507 0.2972 0.3352 0.063 Uiso 0.48(2) 1 calc R U P C 5
C43D C 0.3797(12) 0.122(3) 0.293(2) 0.075(12) Uani 0.48(2) 1 d G . P C 5
H43D H 0.3611 0.0675 0.3316 0.090 Uiso 0.48(2) 1 calc R U P C 5
C44D C 0.4131(14) 0.064(2) 0.235(2) 0.069(10) Uani 0.48(2) 1 d G . P C 5
H44D H 0.4173 -0.0288 0.2333 0.082 Uiso 0.48(2) 1 calc R U P C 5
C45D C 0.4404(13) 0.144(3) 0.178(2) 0.069(10) Uani 0.48(2) 1 d G . P C 5
H45D H 0.4633 0.1044 0.1384 0.083 Uiso 0.48(2) 1 calc R U P C 5
C46D C 0.4342(12) 0.280(3) 0.1805(17) 0.050(6) Uani 0.48(2) 1 d G U P C 5
H46D H 0.4529 0.3340 0.1420 0.060 Uiso 0.48(2) 1 calc R U P C 5
C50 C 0.1436(6) 0.3933(16) -0.1395(10) 0.043(4) Uani 1 1 d . . . . .
H501 H 0.1228 0.4044 -0.1982 0.051 Uiso 1 1 calc R U . . .
H502 H 0.1744 0.4581 -0.1344 0.051 Uiso 1 1 calc R U . . .
C51 C 0.1059(7) 0.4208(17) -0.0701(13) 0.050(4) Uani 1 1 d . . . . .
O51 O 0.1059(4) 0.3370(11) -0.0047(7) 0.041(3) Uani 1 1 d . . . . .
O52 O 0.0772(6) 0.5243(15) -0.0748(12) 0.082(5) Uani 1 1 d . . . . .
C60 C 0.0796(6) 0.0195(15) -0.0104(10) 0.038(3) Uani 1 1 d . . . . .
H601 H 0.0597 -0.0642 -0.0253 0.046 Uiso 1 1 calc R U . . .
H602 H 0.0576 0.0929 -0.0389 0.046 Uiso 1 1 calc R U . . .
C61 C 0.0860(6) 0.0389(14) 0.0885(10) 0.035(3) Uani 1 1 d . . . . .
O61 O 0.1265(4) 0.1096(9) 0.1200(6) 0.033(2) Uani 1 1 d . . . . .
O62 O 0.0511(4) -0.0135(12) 0.1324(8) 0.047(3) Uani 1 1 d . . . . .
C70 C 0.2456(6) -0.0344(13) 0.1412(7) 0.025(3) Uani 1 1 d . . . . .
H701 H 0.2773 -0.0940 0.1586 0.030 Uiso 1 1 calc R U . . .
H702 H 0.2108 -0.0825 0.1489 0.030 Uiso 1 1 calc R U . . .
C71 C 0.2498(6) 0.0896(13) 0.1998(8) 0.028(3) Uani 1 1 d . . . . .
O71 O 0.2434(4) 0.1998(8) 0.1613(5) 0.028(2) Uani 1 1 d . . . . .
O72 O 0.2575(5) 0.0717(9) 0.2801(5) 0.037(2) Uani 1 1 d . . . . .
O1W O 0.0370(6) 0.7186(15) 0.1088(10) 0.076(4) Uani 1 1 d . . . . .
H11W H 0.0192 0.7755 0.1384 0.091 Uiso 1 1 d R U . . .
H12W H 0.0348 0.6285 0.1154 0.091 Uiso 1 1 d R U . . .
O2W O 0.1492(7) 0.6189(16) 0.1239(9) 0.081(5) Uani 1 1 d . . . . .
H21W H 0.1116 0.6454 0.0981 0.097 Uiso 1 1 d R U . . .
H22W H 0.1404 0.5415 0.1493 0.097 Uiso 1 1 d R U . . .
O3W O 0.2251(5) 0.3372(10) 0.3328(6) 0.049(3) Uani 1 1 d . . . . .
H31W H 0.2395 0.2672 0.3083 0.059 Uiso 1 1 d R U . . .
H32W H 0.2509 0.3800 0.3757 0.059 Uiso 1 1 d R U . . .
Ca1 Ca 0.0243(3) 0.6390(6) -0.2145(5) 0.0444(16) Uani 0.5 1 d . . P . .
O5W O 0.0000 0.4170(19) -0.2500 0.070(6) Uani 1 2 d S T P E .
O6W O 0.0170(9) 0.876(2) -0.2266(19) 0.053(7) Uani 0.5 1 d . . P E .
O7W O -0.1171(9) 0.692(2) -0.2549(18) 0.058(7) Uani 0.5 1 d . . P D 6
O8W O -0.0159(10) 0.666(2) -0.0857(15) 0.050(6) Uiso 0.5 1 d . . P E .
O9W O -0.0735(12) 0.678(3) -0.2745(19) 0.067(7) Uiso 0.5 1 d . . P E 1

loop_
_atom_site_aniso_label
_atom_site_aniso_U_11
_atom_site_aniso_U_22
_atom_site_aniso_U_33
_atom_site_aniso_U_23
_atom_site_aniso_U_13
_atom_site_aniso_U_12
Ho1 0.0177(3) 0.0251(3) 0.0312(3) 0.0108(3) 0.00228(19) 0.0077(2)
O1C 0.051(13) 0.027(11) 0.055(13) 0.005(10) 0.023(11) 0.001(10)
N1 0.030(5) 0.014(5) 0.018(5) 0.004(4) 0.006(4) 0.009(4)
C2 0.050(8) 0.027(7) 0.014(5) 0.011(5) 0.005(5) 0.013(6)
C3 0.049(8) 0.035(8) 0.020(6) 0.013(5) 0.002(6) 0.010(6)
N4 0.040(6) 0.026(6) 0.034(6) 0.012(5) -0.008(5) 0.014(5)
C5 0.057(10) 0.047(10) 0.035(8) 0.009(7) -0.020(7) 0.008(8)
C6 0.048(9) 0.037(9) 0.038(8) 0.006(7) -0.009(7) -0.003(7)
N7 0.033(6) 0.027(6) 0.032(6) 0.005(5) -0.002(5) 0.001(5)
C8 0.051(9) 0.020(6) 0.034(7) 0.003(6) 0.006(6) -0.001(6)
C9 0.047(8) 0.017(6) 0.018(6) -0.001(5) 0.002(5) 0.005(5)
N10 0.033(5) 0.017(5) 0.012(4) 0.002(4) 0.001(4) 0.007(4)
C11 0.028(6) 0.038(8) 0.017(6) -0.002(5) -0.001(5) 0.015(6)
C12 0.037(7) 0.027(6) 0.017(6) -0.003(5) 0.006(5) 0.012(6)
C20 0.024(6) 0.032(7) 0.016(5) -0.002(5) 0.002(4) 0.011(5)
P1 0.0288(16) 0.0196(15) 0.0195(14) 0.0001(12) 0.0010(12) 0.0082(13)
O11 0.026(4) 0.032(5) 0.030(5) -0.008(4) -0.005(4) 0.013(4)
O12 0.049(6) 0.023(5) 0.031(5) 0.005(4) -0.001(4) 0.010(4)
C21 0.033(7) 0.029(7) 0.019(6) -0.008(5) 0.004(5) -0.004(5)
N22 0.027(5) 0.025(6) 0.028(5) 0.000(4) -0.002(4) 0.002(4)
C30 0.037(8) 0.010(6) 0.069(11) -0.001(6) 0.003(7) 0.009(5)
C31 0.038(7) 0.014(6) 0.041(7) -0.006(6) -0.001(6) -0.004(5)
C32A 0.055(13) 0.012(8) 0.046(12) -0.004(8) -0.015(10) 0.001(8)
C34 0.036(8) 0.040(10) 0.090(14) 0.017(10) 0.003(9) -0.014(7)
C35A 0.045(13) 0.031(12) 0.064(15) 0.010(11) 0.019(11) 0.004(10)
C36A 0.034(10) 0.013(8) 0.052(12) -0.004(8) 0.002(9) -0.006(7)
C32B 0.055(13) 0.012(8) 0.046(12) -0.004(8) -0.015(10) 0.001(8)
C35B 0.045(13) 0.031(12) 0.064(15) 0.010(11) 0.019(11) 0.004(10)
C36B 0.034(10) 0.013(8) 0.052(12) -0.004(8) 0.002(9) -0.006(7)
C40 0.042(9) 0.123(19) 0.018(7) 0.009(9) -0.008(6) -0.011(11)
C41C 0.031(8) 0.047(17) 0.014(14) 0.006(12) -0.008(10) 0.002(12)
C42C 0.054(14) 0.06(2) 0.047(18) 0.018(13) 0.015(15) 0.007(15)
C43C 0.064(17) 0.08(3) 0.07(2) 0.05(2) -0.014(19) -0.019(18)
C44C 0.076(19) 0.031(16) 0.10(3) 0.012(16) -0.01(2) 0.007(15)
C45C 0.056(18) 0.08(2) 0.07(3) 0.01(2) -0.004(18) 0.039(15)
C46C 0.049(7) 0.051(7) 0.050(7) 0.002(4) 0.004(3) 0.002(3)
C41D 0.031(8) 0.047(17) 0.014(14) 0.006(12) -0.008(10) 0.002(12)
C42D 0.054(14) 0.06(2) 0.047(18) 0.018(13) 0.015(15) 0.007(15)
C43D 0.064(17) 0.08(3) 0.07(2) 0.05(2) -0.014(19) -0.019(18)
C44D 0.076(19) 0.031(16) 0.10(3) 0.012(16) -0.01(2) 0.007(15)
C45D 0.056(18) 0.08(2) 0.07(3) 0.01(2) -0.004(18) 0.039(15)
C46D 0.049(7) 0.051(7) 0.050(7) 0.002(4) 0.004(3) 0.002(3)
C50 0.039(8) 0.040(9) 0.045(9) 0.018(7) -0.012(7) 0.016(7)
C51 0.037(8) 0.041(9) 0.069(12) 0.002(8) -0.014(8) 0.018(7)
O51 0.022(5) 0.045(6) 0.055(7) 0.009(5) -0.003(4) 0.014(4)
O52 0.063(9) 0.061(10) 0.121(13) 0.015(9) 0.009(9) 0.039(8)
C60 0.030(7) 0.032(8) 0.053(9) 0.013(7) -0.003(6) -0.008(6)
C61 0.028(7) 0.023(7) 0.055(9) 0.001(6) 0.012(6) 0.000(5)
O61 0.034(5) 0.026(5) 0.042(5) -0.006(4) 0.018(4) -0.007(4)
O62 0.033(5) 0.048(7) 0.063(7) 0.013(6) 0.018(5) -0.003(5)
C70 0.039(7) 0.024(6) 0.012(5) 0.004(5) 0.003(5) 0.010(5)
C71 0.041(7) 0.026(7) 0.017(6) 0.003(5) 0.007(5) 0.000(6)
O71 0.053(6) 0.017(4) 0.014(4) 0.001(3) 0.007(4) 0.008(4)
O72 0.079(8) 0.021(5) 0.012(4) 0.000(3) 0.004(4) -0.014(5)
O1W 0.072(9) 0.050(8) 0.101(12) 0.001(8) -0.007(8) -0.004(7)
O2W 0.097(11) 0.085(11) 0.061(9) -0.014(8) 0.012(8) 0.034(10)
O3W 0.090(9) 0.026(5) 0.027(5) -0.013(4) -0.009(5) 0.010(6)
Ca1 0.037(3) 0.029(3) 0.067(4) -0.003(3) 0.004(3) -0.010(3)
O5W 0.052(11) 0.047(11) 0.108(17) 0.000 -0.002(11) 0.000
O6W 0.053(17) 0.021(10) 0.09(2) -0.022(11) 0.032(14) -0.003(9)
O7W 0.040(12) 0.052(15) 0.082(18) -0.045(14) 0.015(12) 0.006(11)

loop_
_atom_type_symbol
_atom_type_description
_atom_type_scat_dispersion_real
_atom_type_scat_dispersion_imag
_atom_type_scat_source
C C 0.0033 0.0016 'International Tables Vol C Tables 4.2.6.8 and 6.1.1.4'
H H 0.0000 0.0000 'International Tables Vol C Tables 4.2.6.8 and 6.1.1.4'
Ho Ho -0.2175 4.6783 'International Tables Vol C Tables 4.2.6.8 and 6.1.1.4'
N N 0.0061 0.0033 'International Tables Vol C Tables 4.2.6.8 and 6.1.1.4'
O O 0.0106 0.0060 'International Tables Vol C Tables 4.2.6.8 and 6.1.1.4'
P P 0.1023 0.0942 'International Tables Vol C Tables 4.2.6.8 and 6.1.1.4'
Ca Ca 0.2262 0.3064 'International Tables Vol C Tables 4.2.6.8 and 6.1.1.4'

loop_
_geom_angle_atom_site_label_1
_geom_angle_atom_site_label_2
_geom_angle_atom_site_label_3
_geom_angle
_geom_angle_site_symmetry_1
_geom_angle_site_symmetry_3
O71 Ho1 O11 82.2(3) . .
O71 Ho1 O51 133.2(4) . .
O11 Ho1 O51 77.1(4) . .
O71 Ho1 O61 80.8(3) . .
O11 Ho1 O61 129.0(3) . .
O51 Ho1 O61 80.6(4) . .
O71 Ho1 N4 153.1(4) . .
O11 Ho1 N4 86.0(4) . .
O51 Ho1 N4 66.2(4) . .
O61 Ho1 N4 124.8(4) . .
O71 Ho1 N10 65.2(3) . .
O11 Ho1 N10 127.6(3) . .
O51 Ho1 N10 154.3(4) . .
O61 Ho1 N10 86.5(3) . .
N4 Ho1 N10 104.8(3) . .
O71 Ho1 N7 122.8(3) . .
O11 Ho1 N7 154.5(3) . .
O51 Ho1 N7 86.9(4) . .
O61 Ho1 N7 66.0(3) . .
N4 Ho1 N7 69.3(4) . .
N10 Ho1 N7 67.5(3) . .
O71 Ho1 N1 84.9(3) . .
O11 Ho1 N1 69.2(3) . .
O51 Ho1 N1 124.2(3) . .
O61 Ho1 N1 154.3(3) . .
N4 Ho1 N1 68.3(3) . .
N10 Ho1 N1 68.2(3) . .
N7 Ho1 N1 105.4(3) . .
O71 Ho1 O1C 63.2(5) . .
O11 Ho1 O1C 63.2(5) . .
O51 Ho1 O1C 70.0(6) . .
O61 Ho1 O1C 66.2(5) . .
N4 Ho1 O1C 130.8(5) . .
N10 Ho1 O1C 124.3(5) . .
N7 Ho1 O1C 129.4(5) . .
N1 Ho1 O1C 124.9(5) . .
Ho1 O1C H11C 116.3 . .
Ho1 O1C H12C 92.2 . .
H11C O1C H12C 97.9 . .
C12 N1 C20 110.0(10) . .
C12 N1 C2 108.9(9) . .
C20 N1 C2 108.1(10) . .
C12 N1 Ho1 112.1(7) . .
C20 N1 Ho1 107.9(6) . .
C2 N1 Ho1 109.7(7) . .
C3 C2 N1 111.7(11) . .
C3 C2 H21 109.3 . .
N1 C2 H21 109.3 . .
C3 C2 H22 109.3 . .
N1 C2 H22 109.3 . .
H21 C2 H22 107.9 . .
N4 C3 C2 111.3(11) . .
N4 C3 H31 109.4 . .
C2 C3 H31 109.4 . .
N4 C3 H32 109.4 . .
C2 C3 H32 109.4 . .
H31 C3 H32 108.0 . .
C3 N4 C50 111.8(12) . .
C3 N4 C5 109.7(12) . .
C50 N4 C5 106.8(11) . .
C3 N4 Ho1 113.8(7) . .
C50 N4 Ho1 104.7(9) . .
C5 N4 Ho1 109.6(9) . .
C6 C5 N4 112.6(12) . .
C6 C5 H51 109.1 . .
N4 C5 H51 109.1 . .
C6 C5 H52 109.1 . .
N4 C5 H52 109.1 . .
H51 C5 H52 107.8 . .
N7 C6 C5 110.4(13) . .
N7 C6 H61 109.6 . .
C5 C6 H61 109.6 . .
N7 C6 H62 109.6 . .
C5 C6 H62 109.6 . .
H61 C6 H62 108.1 . .
C8 N7 C60 107.7(11) . .
C8 N7 C6 109.5(11) . .
C60 N7 C6 111.7(11) . .
C8 N7 Ho1 111.9(8) . .
C60 N7 Ho1 103.3(8) . .
C6 N7 Ho1 112.5(9) . .
N7 C8 C9 111.6(11) . .
N7 C8 H81 109.3 . .
C9 C8 H81 109.3 . .
N7 C8 H82 109.3 . .
C9 C8 H82 109.3 . .
H81 C8 H82 108.0 . .
N10 C9 C8 111.2(10) . .
N10 C9 H91 109.4 . .
C8 C9 H91 109.4 . .
N10 C9 H92 109.4 . .
C8 C9 H92 109.4 . .
H91 C9 H92 108.0 . .
C9 N10 C11 109.4(9) . .
C9 N10 C70 109.9(10) . .
C11 N10 C70 109.1(9) . .
C9 N10 Ho1 113.9(7) . .
C11 N10 Ho1 110.5(7) . .
C70 N10 Ho1 103.7(7) . .
N10 C11 C12 112.5(10) . .
N10 C11 H111 109.1 . .
C12 C11 H111 109.1 . .
N10 C11 H112 109.1 . .
C12 C11 H112 109.1 . .
H111 C11 H112 107.8 . .
N1 C12 C11 110.8(10) . .
N1 C12 H121 109.5 . .
C11 C12 H121 109.5 . .
N1 C12 H122 109.5 . .
C11 C12 H122 109.5 . .
H121 C12 H122 108.1 . .
N1 C20 P1 110.2(8) . .
N1 C20 H201 109.6 . .
P1 C20 H201 109.6 . .
N1 C20 H202 109.6 . .
P1 C20 H202 109.6 . .
H201 C20 H202 108.1 . .
O12 P1 O11 116.3(6) . .
O12 P1 C21 111.7(6) . .
O11 P1 C21 108.2(6) . .
O12 P1 C20 111.4(6) . .
O11 P1 C20 104.7(6) . .
C21 P1 C20 103.6(6) . .
P1 O11 Ho1 127.3(5) . .
N22 C21 P1 109.5(8) . .
N22 C21 H211 109.8 . .
P1 C21 H211 109.8 . .
N22 C21 H212 109.8 . .
P1 C21 H212 109.8 . .
H211 C21 H212 108.2 . .
C30 N22 C21 112.1(11) . .
C30 N22 C40 113.5(13) . .
C21 N22 C40 110.7(11) . .
N22 C30 C31 111.9(11) . .
N22 C30 H301 109.2 . .
C31 C30 H301 109.2 . .
N22 C30 H302 109.2 . .
C31 C30 H302 109.2 . .
H301 C30 H302 107.9 . .
C32B C31 C36B 115(2) . .
C36A C31 C32A 122(2) . .
C36A C31 C30 115.6(16) . .
C32B C31 C30 120.8(19) . .
C36B C31 C30 124.4(15) . .
C32A C31 C30 122.2(18) . .
C33A C32A C31 116(3) . .
C33A C32A H32A 122.0 . .
C31 C32A H32A 122.0 . .
C34 C33A C32A 125(3) . .
C34 C33A H33A 117.7 . .
C32A C33A H33A 117.7 . .
C35B C34 C33B 125(2) . .
C33A C34 C35A 118(2) . .
C33A C34 H34A 120.9 . .
C35A C34 H34A 120.9 . .
C35B C34 H34B 117.4 . .
C33B C34 H34B 117.4 . .
C36A C35A C34 117(3) . .
C36A C35A H35A 121.3 . .
C34 C35A H35A 121.3 . .
C31 C36A C35A 122(3) . .
C31 C36A H36A 119.1 . .
C35A C36A H36A 119.1 . .
C31 C32B C33B 126(3) . .
C31 C32B H32B 117.2 . .
C33B C32B H32B 117.2 . .
C32B C33B C34 114(3) . .
C32B C33B H33B 122.8 . .
C34 C33B H33B 122.8 . .
C34 C35B C36B 115(3) . .
C34 C35B H35B 122.4 . .
C36B C35B H35B 122.4 . .
C35B C36B C31 124(2) . .
C35B C36B H36B 118.1 . .
C31 C36B H36B 118.1 . .
C41C C40 N22 122.1(19) . .
N22 C40 C41D 108.8(16) . .
C41C C40 H401 106.8 . .
N22 C40 H401 106.8 . .
C41C C40 H402 106.8 . .
N22 C40 H402 106.8 . .
H401 C40 H402 106.7 . .
N22 C40 H403 109.9 . .
C41D C40 H403 109.9 . .
N22 C40 H404 109.9 . .
C41D C40 H404 109.9 . .
H403 C40 H404 108.3 . .
C40 C41C C42C 125.7(19) . .
C40 C41C C46C 114.3(19) . .
C42C C41C C46C 120.0 . .
C41C C42C C43C 120.0 . .
C41C C42C H42C 120.0 . .
C43C C42C H42C 120.0 . .
C44C C43C C42C 120.0 . .
C44C C43C H43C 120.0 . .
C42C C43C H43C 120.0 . .
C43C C44C C45C 120.0 . .
C43C C44C H44C 120.0 . .
C45C C44C H44C 120.0 . .
C44C C45C C46C 120.0 . .
C44C C45C H45C 120.0 . .
C46C C45C H45C 120.0 . .
C45C C46C C41C 120.0 . .
C45C C46C H46C 120.0 . .
C41C C46C H46C 120.0 . .
C42D C41D C46D 120.0 . .
C42D C41D C40 118.9(17) . .
C46D C41D C40 121.1(17) . .
C41D C42D C43D 120.0 . .
C41D C42D H42D 120.0 . .
C43D C42D H42D 120.0 . .
C42D C43D C44D 120.0 . .
C42D C43D H43D 120.0 . .
C44D C43D H43D 120.0 . .
C45D C44D C43D 120.0 . .
C45D C44D H44D 120.0 . .
C43D C44D H44D 120.0 . .
C44D C45D C46D 120.0 . .
C44D C45D H45D 120.0 . .
C46D C45D H45D 120.0 . .
C45D C46D C41D 120.0 . .
C45D C46D H46D 120.0 . .
C41D C46D H46D 120.0 . .
N4 C50 C51 111.9(13) . .
N4 C50 H501 109.2 . .
C51 C50 H501 109.2 . .
N4 C50 H502 109.2 . .
C51 C50 H502 109.2 . .
H501 C50 H502 107.9 . .
O52 C51 O51 122.9(18) . .
O52 C51 C50 119.3(17) . .
O51 C51 C50 117.8(13) . .
C51 O51 Ho1 118.0(9) . .
C51 O52 Ca1 129.3(14) . .
N7 C60 C61 109.4(11) . .
N7 C60 H601 109.8 . .
C61 C60 H601 109.8 . .
N7 C60 H602 109.8 . .
C61 C60 H602 109.8 . .
H601 C60 H602 108.2 . .
O62 C61 O61 125.1(15) . .
O62 C61 C60 118.3(13) . .
O61 C61 C60 116.7(12) . .
C61 O61 Ho1 123.6(9) . .
N10 C70 C71 109.6(10) . .
N10 C70 H701 109.8 . .
C71 C70 H701 109.8 . .
N10 C70 H702 109.8 . .
C71 C70 H702 109.8 . .
H701 C70 H702 108.2 . .
O72 C71 O71 126.2(12) . .
O72 C71 C70 116.9(11) . .
O71 C71 C70 116.8(10) . .
C71 O71 Ho1 120.2(8) . .
H11W O1W H12W 124.1 . .
H21W O2W H22W 98.9 . .
H31W O3W H32W 113.1 . .
O9W Ca1 Ca1 124.7(15) 2_554 2_554
O9W Ca1 O8W 123.6(15) 2_554 .
Ca1 Ca1 O8W 104.4(8) 2_554 .
O9W Ca1 O5W 118.4(14) 2_554 .
Ca1 Ca1 O5W 71.4(2) 2_554 .
O8W Ca1 O5W 101.1(7) . .
Ca1 Ca1 O7W 122.2(9) 2_554 2_554
O8W Ca1 O7W 128.7(10) . 2_554
O5W Ca1 O7W 112.4(7) . 2_554
O9W Ca1 O6W 75.2(15) 2_554 .
Ca1 Ca1 O6W 84.2(6) 2_554 .
O8W Ca1 O6W 85.1(9) . .
O5W Ca1 O6W 155.6(7) . .
O7W Ca1 O6W 80.1(8) 2_554 .
O9W Ca1 O9W 139.9(16) 2_554 .
Ca1 Ca1 O9W 25.1(7) 2_554 .
O8W Ca1 O9W 80.1(9) . .
O5W Ca1 O9W 82.1(7) . .
O6W Ca1 O9W 75.7(9) . .
O9W Ca1 O52 82.1(14) 2_554 .
Ca1 Ca1 O52 148.7(5) 2_554 .
O8W Ca1 O52 64.7(7) . .
O5W Ca1 O52 81.8(4) . .
O7W Ca1 O52 82.4(7) 2_554 .
O6W Ca1 O52 121.7(8) . .
O9W Ca1 O52 137.3(8) . .
O9W Ca1 O6W 89.9(15) 2_554 2_554
Ca1 Ca1 O6W 62.0(5) 2_554 2_554
O8W Ca1 O6W 90.4(9) . 2_554
O5W Ca1 O6W 133.4(6) . 2_554
O7W Ca1 O6W 93.4(7) 2_554 2_554
O6W Ca1 O6W 22.2(11) . 2_554
O9W Ca1 O6W 55.4(8) . 2_554
O52 Ca1 O6W 141.9(7) . 2_554
O9W Ca1 O8W 79.1(14) 2_554 2_554
Ca1 Ca1 O8W 46.8(6) 2_554 2_554
O8W Ca1 O8W 148.8(6) . 2_554
O5W Ca1 O8W 82.3(5) . 2_554
O7W Ca1 O8W 75.8(8) 2_554 2_554
O6W Ca1 O8W 80.7(9) . 2_554
O9W Ca1 O8W 69.6(8) . 2_554
O52 Ca1 O8W 145.6(6) . 2_554
O6W Ca1 O8W 66.7(8) 2_554 2_554
Ca1 O5W Ca1 37.3(5) . 2_554
O6W O6W Ca1 95.8(6) 2_554 .
O6W O6W Ca1 62.0(5) 2_554 2_554
Ca1 O6W Ca1 33.8(4) . 2_554
Ca1 O8W Ca1 28.8(4) . 2_554
Ca1 O9W Ca1 30.2(9) 2_554 .

loop_
_geom_bond_atom_site_label_1
_geom_bond_atom_site_label_2
_geom_bond_distance
_geom_bond_site_symmetry_2
Ho1 O71 2.272(9) .
Ho1 O11 2.277(10) .
Ho1 O51 2.315(9) .
Ho1 O61 2.321(9) .
Ho1 N4 2.574(11) .
Ho1 N10 2.596(10) .
Ho1 N7 2.608(12) .
Ho1 N1 2.639(10) .
Ho1 O1C 2.75(2) .
O1C H11C 0.8328 .
O1C H12C 0.9286 .
N1 C12 1.463(15) .
N1 C20 1.467(16) .
N1 C2 1.506(14) .
C2 C3 1.50(2) .
C2 H21 0.9900 .
C2 H22 0.9900 .
C3 N4 1.470(18) .
C3 H31 0.9900 .
C3 H32 0.9900 .
N4 C50 1.475(18) .
N4 C5 1.51(2) .
C5 C6 1.51(2) .
C5 H51 0.9900 .
C5 H52 0.9900 .
C6 N7 1.494(18) .
C6 H61 0.9900 .
C6 H62 0.9900 .
N7 C8 1.487(17) .
N7 C60 1.488(18) .
C8 C9 1.50(2) .
C8 H81 0.9900 .
C8 H82 0.9900 .
C9 N10 1.475(15) .
C9 H91 0.9900 .
C9 H92 0.9900 .
N10 C11 1.484(16) .
N10 C70 1.487(14) .
C11 C12 1.512(17) .
C11 H111 0.9900 .
C11 H112 0.9900 .
C12 H121 0.9900 .
C12 H122 0.9900 .
C20 P1 1.831(12) .
C20 H201 0.9900 .
C20 H202 0.9900 .
P1 O12 1.487(10) .
P1 O11 1.526(10) .
P1 C21 1.806(12) .
C21 N22 1.488(16) .
C21 H211 0.9900 .
C21 H212 0.9900 .
N22 C30 1.457(17) .
N22 C40 1.497(18) .
C30 C31 1.51(2) .
C30 H301 0.9900 .
C30 H302 0.9900 .
C31 C36A 1.31(3) .
C31 C32B 1.36(3) .
C31 C36B 1.42(3) .
C31 C32A 1.44(3) .
C32A C33A 1.39(4) .
C32A H32A 0.9500 .
C33A C34 1.31(4) .
C33A H33A 0.9500 .
C34 C35B 1.35(4) .
C34 C33B 1.42(4) .
C34 C35A 1.49(4) .
C34 H34A 0.9500 .
C34 H34B 0.9500 .
C35A C36A 1.39(4) .
C35A H35A 0.9500 .
C36A H36A 0.9500 .
C32B C33B 1.39(5) .
C32B H32B 0.9500 .
C33B H33B 0.9500 .
C35B C36B 1.40(4) .
C35B H35B 0.9500 .
C36B H36B 0.9500 .
C40 C41C 1.29(3) .
C40 C41D 1.64(3) .
C40 H401 0.9900 .
C40 H402 0.9900 .
C40 H403 0.9900 .
C40 H404 0.9900 .
C41C C42C 1.3900 .
C41C C46C 1.3900 .
C42C C43C 1.3900 .
C42C H42C 0.9500 .
C43C C44C 1.3900 .
C43C H43C 0.9500 .
C44C C45C 1.3900 .
C44C H44C 0.9500 .
C45C C46C 1.3900 .
C45C H45C 0.9500 .
C46C H46C 0.9500 .
C41D C42D 1.3900 .
C41D C46D 1.3900 .
C42D C43D 1.3900 .
C42D H42D 0.9500 .
C43D C44D 1.3900 .
C43D H43D 0.9500 .
C44D C45D 1.3900 .
C44D H44D 0.9500 .
C45D C46D 1.3900 .
C45D H45D 0.9500 .
C46D H46D 0.9500 .
C50 C51 1.49(2) .
C50 H501 0.9900 .
C50 H502 0.9900 .
C51 O52 1.254(19) .
C51 O51 1.31(2) .
O52 Ca1 2.645(17) .
C60 C61 1.52(2) .
C60 H601 0.9900 .
C60 H602 0.9900 .
C61 O62 1.249(17) .
C61 O61 1.269(17) .
C70 C71 1.539(18) .
C70 H701 0.9900 .
C70 H702 0.9900 .
C71 O72 1.235(15) .
C71 O71 1.264(15) .
O1W H11W 0.8720 .
O1W H12W 0.9206 .
O2W H21W 0.9925 .
O2W H22W 0.9099 .
O3W H31W 0.8887 .
O3W H32W 0.9604 .
Ca1 O9W 1.28(3) 2_554
Ca1 Ca1 1.517(14) 2_554
Ca1 O8W 2.30(2) .
Ca1 O5W 2.37(2) .
Ca1 O7W 2.40(2) 2_554
Ca1 O6W 2.41(2) .
Ca1 O9W 2.48(3) .
Ca1 O6W 2.72(2) 2_554
Ca1 O8W 3.05(2) 2_554
O5W Ca1 2.37(2) 2_554
O6W O6W 1.03(5) 2_554
O6W Ca1 2.72(2) 2_554
O7W Ca1 2.40(2) 2_554
O8W Ca1 3.05(2) 2_554
O9W Ca1 1.28(3) 2_554
